data_7204540
loop_
_publ_author_name
'Salyer, Pamela A.'
'Barker, Marten G.'
'Blake, Alexander J.'
'Gregory, Duncan H.'
'Weston, David P.'
'Wilson, Claire'

_publ_section_title
;
 New metathesis routes to layered dichalcogenides: synthesis, crystal
 growth and structure of NayNbX2 (y = 0.5, X = S, Se)
;
_journal_issue 2
_journal_name_full 'Journal of Materials Chemistry'
_journal_page_first 175
_journal_paper_doi 10.1039/b209828h
_journal_volume 13
_journal_year 2003
_chemical_formula_moiety 'Na0.50 Nb Se2'
_chemical_formula_sum 'Na0.5 Nb Se2'
_chemical_formula_weight 262.33
_chemical_name_common 'sodium niobium diselenide'
_chemical_name_systematic
; 
? 
;
_space_group_IT_number 194
_symmetry_cell_setting hexagonal
_symmetry_space_group_name_Hall '-P 6c 2c'
_symmetry_space_group_name_H-M 'P 63/m m c'
_atom_sites_solution_primary direct
_atom_sites_solution_secondary difmap
_audit_creation_method SHELXL-97
_cell_angle_alpha 90.00
_cell_angle_beta 90.00
_cell_angle_gamma 120.00
_cell_formula_units_Z 2
_cell_length_a 3.4762(7)
_cell_length_b 3.4762(7)
_cell_length_c 15.342(2)
_cell_measurement_reflns_used 383
_cell_measurement_temperature 150(2)
_cell_measurement_theta_max 28.05
_cell_measurement_theta_min 2.65
_cell_volume 160.55(5)
_computing_cell_refinement 'Bruker SAINT version 6.02a (Bruker, 2000)'
_computing_data_collection 'Bruker SMART version 5.624 (Bruker, 2001)'
_computing_data_reduction 'Bruker SAINT; Bruker SHELXTL (Bruker, 1997)'
_computing_molecular_graphics 'ATOMS 4.1 (Dowty, 1998)'
_computing_publication_material 'SHELXL-97; PLATON (Spek, 2001)'
_computing_structure_refinement 'SHELXL-97 (Sheldrick, 1997)'
_computing_structure_solution
;
SIR97 - Altomare A., Burla M.C., Camalli M., Cascarano G.L., Giacovazzo C. , 
Guagliardi A., Moliterni A.G.G., Polidori G.,Spagna R. 
(1999) J. Appl. Cryst. 32, 115-119.
;
_diffrn_ambient_temperature 150(2)
_diffrn_measured_fraction_theta_full 0.918
_diffrn_measured_fraction_theta_max 0.877
_diffrn_measurement_device_type 'Bruker SMART1000 CCD area detector'
_diffrn_measurement_method omega
_diffrn_radiation_monochromator graphite
_diffrn_radiation_source 'fine-focus sealed tube'
_diffrn_radiation_type MoK\a
_diffrn_radiation_wavelength 0.71069
_diffrn_reflns_av_R_equivalents 0.0319
_diffrn_reflns_av_sigmaI/netI 0.0234
_diffrn_reflns_limit_h_max 4
_diffrn_reflns_limit_h_min -4
_diffrn_reflns_limit_k_max 4
_diffrn_reflns_limit_k_min -3
_diffrn_reflns_limit_l_max 8
_diffrn_reflns_limit_l_min -19
_diffrn_reflns_number 702
_diffrn_reflns_theta_full 27.50
_diffrn_reflns_theta_max 28.29
_diffrn_reflns_theta_min 2.66
_diffrn_standards_decay_% 0
_diffrn_standards_number 0
_exptl_absorpt_coefficient_mu 26.169
_exptl_absorpt_correction_T_max 1.000
_exptl_absorpt_correction_T_min 0.617
_exptl_absorpt_correction_type multi-scan
_exptl_absorpt_process_details 'Bruker SADABS v2.03(2001)'
_exptl_crystal_colour metallic
_exptl_crystal_density_diffrn 5.426
_exptl_crystal_density_meas ?
_exptl_crystal_density_method .
_exptl_crystal_description plate
_exptl_crystal_F_000 229
_exptl_crystal_size_max 0.08
_exptl_crystal_size_mid 0.07
_exptl_crystal_size_min 0.02
_refine_diff_density_max 1.033
_refine_diff_density_min -1.106
_refine_diff_density_rms 0.235
_refine_ls_extinction_method none
_refine_ls_goodness_of_fit_ref 1.122
_refine_ls_matrix_type full
_refine_ls_number_parameters 10
_refine_ls_number_reflns 100
_refine_ls_number_restraints 0
_refine_ls_restrained_S_all 1.122
_refine_ls_R_factor_all 0.0230
_refine_ls_R_factor_gt 0.0191
_refine_ls_shift/su_max 0.000
_refine_ls_shift/su_mean 0.000
_refine_ls_structure_factor_coef Fsqd
_refine_ls_weighting_details 'calc w=1/[\s^2^(Fo^2^)+(0.0314P)^2^+0.0000P] where P=(Fo^2^+2Fc^2^)/3'
_refine_ls_weighting_scheme calc
_refine_ls_wR_factor_gt 0.0474
_refine_ls_wR_factor_ref 0.0487
_reflns_number_gt 91
_reflns_number_total 100
_reflns_threshold_expression >2sigma(I)
_cod_data_source_file b209828h.txt
_cod_data_source_block nanbse
_cod_depositor_comments
;
The following automatic conversions were performed:
'_symmetry_cell_setting' value 'Hexagonal' changed to 'hexagonal'
according to '/home/saulius/struct/CIF-dictionaries/cif_core.dic'
dictionary named 'cif_core.dic' version 2.4.1 from 2010-06-29.

Automatic conversion script
Id: cif_fix_enum 1527 2010-12-29 10:47:43Z saulius 
;
_cod_original_sg_symbol_H-M P6(3)/mmc
_cod_original_formula_sum 'Na0.50 Nb Se2'
_cod_database_code 7204540

loop_
_symmetry_equiv_pos_as_xyz
'x, y, z'
'-x, -y, z+1/2'
'-y, x-y, z'
'-x+y, -x, z'
'x-y, x, z+1/2'
'y, -x+y, z+1/2'
'x-y, -y, -z'
'-x, -x+y, -z'
'y, x, -z'
'-y, -x, -z+1/2'
'x, x-y, -z+1/2'
'-x+y, y, -z+1/2'
'-x, -y, -z'
'x, y, -z-1/2'
'y, -x+y, -z'
'x-y, x, -z'
'-x+y, -x, -z-1/2'
'-y, x-y, -z-1/2'
'-x+y, y, z'
'x, x-y, z'
'-y, -x, z'
'y, x, z-1/2'
'-x, -x+y, z-1/2'
'x-y, -y, z-1/2'

loop_
_atom_site_label
_atom_site_type_symbol
_atom_site_fract_x
_atom_site_fract_y
_atom_site_fract_z
_atom_site_U_iso_or_equiv
_atom_site_adp_type
_atom_site_occupancy
_atom_site_symmetry_multiplicity
_atom_site_calc_flag
_atom_site_refinement_flags
_atom_site_disorder_assembly
_atom_site_disorder_group
Nb1 Nb 0.3333 0.6667 0.2500 0.0029(3) Uani 1 12 d S . .
Se1 Se 0.0000 0.0000 0.35817(5) 0.0032(3) Uani 1 6 d S . .
Na1 Na 0.6667 0.3333 0.5009(8) 0.016(5) Uani 0.249(14) 6 d SP . .

loop_
_atom_site_aniso_label
_atom_site_aniso_U_11
_atom_site_aniso_U_22
_atom_site_aniso_U_33
_atom_site_aniso_U_23
_atom_site_aniso_U_13
_atom_site_aniso_U_12
Nb1 0.0023(4) 0.0023(4) 0.0042(5) 0.000 0.000 0.0011(2)
Se1 0.0023(4) 0.0023(4) 0.0050(5) 0.000 0.000 0.00116(18)
Na1 0.022(7) 0.022(7) 0.002(7) 0.000 0.000 0.011(3)

loop_
_atom_type_symbol
_atom_type_description
_atom_type_scat_dispersion_real
_atom_type_scat_dispersion_imag
_atom_type_scat_source
Na Na 0.0362 0.0249 'International Tables Vol C Tables 4.2.6.8 and 6.1.1.4'
Se Se -0.0929 2.2259 'International Tables Vol C Tables 4.2.6.8 and 6.1.1.4'
Nb Nb -2.0727 0.6215 'International Tables Vol C Tables 4.2.6.8 and 6.1.1.4'

loop_
_geom_angle_atom_site_label_1
_geom_angle_atom_site_label_2
_geom_angle_atom_site_label_3
_geom_angle
_geom_angle_site_symmetry_1
_geom_angle_site_symmetry_3
_geom_angle_publ_flag
Se1 Nb1 Se1 134.672(10) 14_556 1_665 ?
Se1 Nb1 Se1 83.73(2) 14_556 14_566 ?
Se1 Nb1 Se1 134.672(10) 1_665 14_566 ?
Se1 Nb1 Se1 134.672(10) 14_556 1_565 ?
Se1 Nb1 Se1 83.73(2) 1_665 1_565 ?
Se1 Nb1 Se1 79.18(3) 14_566 1_565 ?
Se1 Nb1 Se1 83.73(2) 14_556 14_666 ?
Se1 Nb1 Se1 79.18(3) 1_665 14_666 ?
Se1 Nb1 Se1 83.73(2) 14_566 14_666 ?
Se1 Nb1 Se1 134.672(10) 1_565 14_666 ?
Se1 Nb1 Se1 79.18(3) 14_556 . ?
Se1 Nb1 Se1 83.73(2) 1_665 . ?
Se1 Nb1 Se1 134.672(10) 14_566 . ?
Se1 Nb1 Se1 83.73(2) 1_565 . ?
Se1 Nb1 Se1 134.672(10) 14_666 . ?
Nb1 Se1 Nb1 83.73(2) 1_445 1_545 ?
Nb1 Se1 Nb1 83.73(2) 1_445 . ?
Nb1 Se1 Nb1 83.73(2) 1_545 . ?
Nb1 Se1 Na1 136.82(4) 1_445 13_666 ?
Nb1 Se1 Na1 136.82(4) 1_545 13_666 ?
Nb1 Se1 Na1 86.71(17) . 13_666 ?
Nb1 Se1 Na1 136.82(4) 1_445 13_656 ?
Nb1 Se1 Na1 86.71(17) 1_545 13_656 ?
Nb1 Se1 Na1 136.82(4) . 13_656 ?
Na1 Se1 Na1 72.2(3) 13_666 13_656 ?
Nb1 Se1 Na1 86.71(17) 1_445 13_556 ?
Nb1 Se1 Na1 136.82(4) 1_545 13_556 ?
Nb1 Se1 Na1 136.82(4) . 13_556 ?
Na1 Se1 Na1 72.2(3) 13_666 13_556 ?
Na1 Se1 Na1 72.2(3) 13_656 13_556 ?
Nb1 Se1 Na1 172.09(17) 1_445 . ?
Nb1 Se1 Na1 102.09(12) 1_545 . ?
Nb1 Se1 Na1 102.09(12) . . ?
Na1 Se1 Na1 39.634(10) 13_666 . ?
Na1 Se1 Na1 39.634(10) 13_656 . ?
Na1 Se1 Na1 85.38(2) 13_556 . ?
Nb1 Se1 Na1 102.09(12) 1_445 1_455 ?
Nb1 Se1 Na1 172.09(17) 1_545 1_455 ?
Nb1 Se1 Na1 102.09(12) . 1_455 ?
Na1 Se1 Na1 39.634(10) 13_666 1_455 ?
Na1 Se1 Na1 85.38(2) 13_656 1_455 ?
Na1 Se1 Na1 39.634(10) 13_556 1_455 ?
Na1 Se1 Na1 71.6(3) . 1_455 ?
Nb1 Se1 Na1 102.09(12) 1_445 1_445 ?
Nb1 Se1 Na1 102.09(12) 1_545 1_445 ?
Nb1 Se1 Na1 172.09(17) . 1_445 ?
Na1 Se1 Na1 85.38(2) 13_666 1_445 ?
Na1 Se1 Na1 39.634(10) 13_656 1_445 ?
Na1 Se1 Na1 39.634(10) 13_556 1_445 ?
Na1 Se1 Na1 71.6(3) . 1_445 ?
Na1 Se1 Na1 71.6(3) 1_455 1_445 ?
Se1 Na1 Se1 72.2(3) 13_666 13_656 ?
Se1 Na1 Se1 72.2(3) 13_666 13_556 ?
Se1 Na1 Se1 72.2(3) 13_656 13_556 ?
Se1 Na1 Se1 140.366(10) 13_666 . ?
Se1 Na1 Se1 140.366(11) 13_656 . ?
Se1 Na1 Se1 94.62(2) 13_556 . ?
Se1 Na1 Se1 140.366(11) 13_666 1_655 ?
Se1 Na1 Se1 94.62(2) 13_656 1_655 ?
Se1 Na1 Se1 140.366(11) 13_556 1_655 ?
Se1 Na1 Se1 71.6(3) . 1_655 ?
Se1 Na1 Se1 94.62(2) 13_666 1_665 ?
Se1 Na1 Se1 140.366(10) 13_656 1_665 ?
Se1 Na1 Se1 140.366(10) 13_556 1_665 ?
Se1 Na1 Se1 71.6(3) . 1_665 ?
Se1 Na1 Se1 71.6(3) 1_655 1_665 ?

loop_
_geom_bond_atom_site_label_1
_geom_bond_atom_site_label_2
_geom_bond_distance
_geom_bond_site_symmetry_2
_geom_bond_publ_flag
Nb1 Nb1 3.4762(7) 1_445 ?
Nb1 Se1 2.6043(6) 14_556 ?
Nb1 Se1 2.6043(6) 1_665 ?
Nb1 Se1 2.6043(6) 14_566 ?
Nb1 Se1 2.6043(6) 1_565 ?
Nb1 Se1 2.6043(6) 14_666 ?
Nb1 Se1 2.6043(6) . ?
Se1 Nb1 2.6043(6) 1_445 ?
Se1 Nb1 2.6043(6) 1_545 ?
Se1 Na1 2.950(10) 13_666 ?
Se1 Na1 2.950(10) 13_656 ?
Se1 Na1 2.950(10) 13_556 ?
Se1 Na1 2.971(10) . ?
Se1 Na1 2.971(10) 1_455 ?
Se1 Na1 2.971(10) 1_445 ?
Na1 Se1 2.950(10) 13_666 ?
Na1 Se1 2.950(10) 13_656 ?
Na1 Se1 2.950(10) 13_556 ?
Na1 Se1 2.971(10) 1_655 ?
Na1 Se1 2.971(10) 1_665 ?
Se1 Se1 3.3192(16) 14_556 ?
Na1 Nb1 3.821(13) 13_666 ?
